data_2242541
loop_
_publ_author_name
'Boudebbous, Khawla'
'Zemamouche, Wissem'
'Debache, Abdelmadjid'
'Hamdouni, Noudjoud'
'Boudjada, Ali'

_publ_section_title
;
 Crystal structure and Hirshfeld surface analysis of
 <i>N</i>-[(2-hydroxynaphthalen-1-yl)(3-methylphenyl)methyl]acetamide
;
_journal_coeditor_code XU5928
_journal_issue 7
_journal_name_full 'Acta Crystallographica Section E'
_journal_page_first 1002
_journal_page_last 1005
_journal_paper_doi 10.1107/S2056989018008423
_journal_volume 74
_journal_year 2018
_chemical_formula_iupac 'C20 H19 N O2'
_chemical_formula_moiety 'C20 H19 N O2'
_chemical_formula_sum 'C20 H19 N O2'
_chemical_formula_weight 305.36
_chemical_name_systematic
;
<i>N</i>-[(2-Hydroxynaphthalen-1-yl)(3-methylphenyl)methyl]acetamide
;
_space_group_crystal_system monoclinic
_space_group_IT_number 14
_space_group_name_Hall '-P 2ybc'
_space_group_name_H-M_alt 'P 1 21/c 1'
_symmetry_space_group_name_Hall '-P 2ybc'
_symmetry_space_group_name_H-M 'P 1 21/c 1'
_atom_sites_solution_hydrogens geom
_atom_sites_solution_primary direct
_atom_sites_solution_secondary difmap
_cell_angle_alpha 90
_cell_angle_beta 110.024(8)
_cell_angle_gamma 90
_cell_formula_units_Z 8
_cell_length_a 24.3079(16)
_cell_length_b 7.5677(4)
_cell_length_c 18.4555(14)
_cell_measurement_reflns_used 5580
_cell_measurement_temperature 293(2)
_cell_measurement_theta_max 32.3200
_cell_measurement_theta_min 3.5220
_cell_volume 3189.8(4)
_computing_cell_refinement
;
CrysAlis PRO (Agilent, 2014)
;
_computing_data_collection
;
CrysAlis PRO (Agilent, 2014)
;
_computing_data_reduction
;
CrysAlis PRO (Agilent, 2014)
;
_computing_molecular_graphics
;
PLATON (Spek, 2009) and Mercury (Macrae <i>et al.</i>,  2008)
;
_computing_publication_material
;
SHELXL2018 (Sheldrick, 2015), PLATON (Spek, 2009) and publCIF
(Westrip, 2010)
;
_computing_structure_refinement
;
SHELXL2013 (Sheldrick, 2015)
;
_computing_structure_solution
;
SIR92 (Altomare <i>et al.</i>,  1994)
;
_diffrn_ambient_temperature 293(2)
_diffrn_detector_area_resol_mean 8.0226
_diffrn_measured_fraction_theta_full 0.995
_diffrn_measured_fraction_theta_max 0.893
_diffrn_measurement_device_type 'Agilent Technologies Xcalibur Eos'
_diffrn_measurement_method '\w scans'
_diffrn_radiation_type MoK\a
_diffrn_radiation_wavelength 0.7107
_diffrn_reflns_av_R_equivalents 0.0252
_diffrn_reflns_limit_h_max 33
_diffrn_reflns_limit_h_min -36
_diffrn_reflns_limit_k_max 10
_diffrn_reflns_limit_k_min -10
_diffrn_reflns_limit_l_max 27
_diffrn_reflns_limit_l_min -12
_diffrn_reflns_number 23278
_diffrn_reflns_theta_full 25.241
_diffrn_reflns_theta_max 32.480
_diffrn_reflns_theta_min 3.184
_exptl_absorpt_coefficient_mu 0.082
_exptl_absorpt_correction_T_max 1.00000
_exptl_absorpt_correction_T_min 0.90713
_exptl_absorpt_correction_type multi-scan
_exptl_absorpt_process_details
;
(CrysAlis PRO; Agilent, 2014)
;
_exptl_crystal_colour colorlese
_exptl_crystal_density_diffrn 1.272
_exptl_crystal_description needle
_exptl_crystal_F_000 1296
_exptl_crystal_size_max 0.260
_exptl_crystal_size_mid 0.130
_exptl_crystal_size_min 0.090
_refine_diff_density_max 0.289
_refine_diff_density_min -0.204
_refine_ls_extinction_method none
_refine_ls_goodness_of_fit_ref 1.026
_refine_ls_hydrogen_treatment constr
_refine_ls_matrix_type full
_refine_ls_number_parameters 415
_refine_ls_number_reflns 10300
_refine_ls_number_restraints 0
_refine_ls_restrained_S_all 1.026
_refine_ls_R_factor_all 0.0931
_refine_ls_R_factor_gt 0.0558
_refine_ls_shift/su_max 0.000
_refine_ls_shift/su_mean 0.000
_refine_ls_structure_factor_coef Fsqd
_refine_ls_weighting_details 'w=1/[\s^2^(Fo^2^)+(0.0676P)^2^+0.4170P] where P=(Fo^2^+2Fc^2^)/3'
_refine_ls_weighting_scheme calc
_refine_ls_wR_factor_gt 0.1396
_refine_ls_wR_factor_ref 0.1591
_reflns_number_gt 6594
_reflns_number_total 10300
_reflns_threshold_expression 'I > 2\s(I)'
_cod_data_source_file xu5928sup1.cif
_cod_data_source_block I
_cod_original_cell_volume 3189.7(4)
_cod_database_code 2242541
_shelx_space_group_comment
;
The symmetry employed for this shelxl refinement is uniquely defined
by the following loop, which should always be used as a source of
symmetry information in preference to the above space-group names.
They are only intended as comments.
;

loop_
_symmetry_equiv_pos_as_xyz
'x, y, z'
'-x, y+1/2, -z+1/2'
'-x, -y, -z'
'x, -y-1/2, z-1/2'

loop_
_atom_site_type_symbol
_atom_site_label
_atom_site_fract_x
_atom_site_fract_y
_atom_site_fract_z
_atom_site_U_iso_or_equiv
_atom_site_adp_type
_atom_site_calc_flag
_atom_site_occupancy
O O1 0.92362(5) 0.71780(12) 0.51690(7) 0.0382(3) Uani d 1
H H1 0.9195 0.8173 0.4982 0.057 Uiso calc 1
O O21 0.56936(5) -0.16567(13) 0.45919(8) 0.0464(3) Uani d 1
H H21 0.5613 -0.2681 0.4451 0.070 Uiso calc 1
N N1 0.92900(5) 0.35840(14) 0.50150(7) 0.0306(2) Uani d 1
H H1A 0.9321 0.4517 0.4766 0.037 Uiso calc 1
N N21 0.53975(5) 0.19657(14) 0.45137(7) 0.0306(2) Uani d 1
H H21A 0.5184 0.1032 0.4443 0.037 Uiso calc 1
C C21 0.61345(6) 0.12477(17) 0.57884(8) 0.0291(3) Uani d 1
C C216 0.67823(6) 0.12927(18) 0.42822(8) 0.0305(3) Uani d 1
O O22 0.54173(6) 0.48795(14) 0.43134(9) 0.0563(4) Uani d 1
C C27 0.60251(6) 0.17987(16) 0.49558(8) 0.0278(3) Uani d 1
H H27 0.6192 0.2984 0.4978 0.033 Uiso calc 1
C C7 0.92286(6) 0.37875(16) 0.57749(8) 0.0287(3) Uani d 1
H H7 0.9068 0.2665 0.5877 0.034 Uiso calc 1
C C217 0.70322(7) 0.3003(2) 0.44704(9) 0.0376(3) Uani d 1
H H217 0.6891 0.3759 0.4764 0.045 Uiso calc 1
C C22 0.57640(7) 0.18155(19) 0.61706(9) 0.0353(3) Uani d 1
H H22 0.5428 0.2445 0.5898 0.042 Uiso calc 1
C C15 0.78567(6) 0.60938(19) 0.59489(9) 0.0348(3) Uani d 1
C C9 0.92993(6) 0.20029(17) 0.46945(9) 0.0339(3) Uani d 1
C C2 1.03272(6) 0.33243(19) 0.63590(9) 0.0350(3) Uani d 1
H H2 1.0314 0.2807 0.5896 0.042 Uiso calc 1
C C16 0.83131(6) 0.48354(18) 0.60542(8) 0.0315(3) Uani d 1
O O2 0.92749(6) 0.06341(14) 0.50457(8) 0.0561(4) Uani d 1
C C211 0.63209(6) 0.06506(17) 0.45251(8) 0.0293(3) Uani d 1
C C12 0.87790(6) 0.68069(17) 0.54142(8) 0.0295(3) Uani d 1
C C1 0.98150(6) 0.40135(17) 0.64271(8) 0.0306(3) Uani d 1
C C212 0.61263(7) -0.10654(18) 0.43421(9) 0.0355(3) Uani d 1
C C11 0.87709(6) 0.51816(17) 0.57498(8) 0.0282(3) Uani d 1
C C17 0.82953(7) 0.3286(2) 0.64798(11) 0.0446(4) Uani d 1
H H17 0.8594 0.2455 0.6573 0.053 Uiso calc 1
C C24 0.63861(8) 0.0530(2) 0.73514(10) 0.0470(4) Uani d 1
H H24 0.6475 0.0298 0.7874 0.056 Uiso calc 1
C C14 0.78716(7) 0.7681(2) 0.55555(10) 0.0390(3) Uani d 1
H H14 0.7568 0.8490 0.5467 0.047 Uiso calc 1
C C13 0.83230(7) 0.80449(18) 0.53048(9) 0.0358(3) Uani d 1
H H13 0.8332 0.9113 0.5060 0.043 Uiso calc 1
C C214 0.67914(8) -0.1549(2) 0.36602(12) 0.0513(4) Uani d 1
H H214 0.6940 -0.2280 0.3366 0.062 Uiso calc 1
C C26 0.66307(7) 0.0296(2) 0.62030(10) 0.0402(3) Uani d 1
H H26 0.6883 -0.0107 0.5958 0.048 Uiso calc 1
C C6 0.98401(7) 0.4762(2) 0.71238(10) 0.0410(4) Uani d 1
H H6 0.9504 0.5239 0.7178 0.049 Uiso calc 1
C C25 0.67531(8) -0.0057(2) 0.69808(11) 0.0485(4) Uani d 1
H H25 0.7087 -0.0698 0.7252 0.058 Uiso calc 1
C C4 1.08714(8) 0.4130(2) 0.76614(11) 0.0468(4) Uani d 1
H H4 1.1222 0.4173 0.8076 0.056 Uiso calc 1
C C3 1.08604(7) 0.3394(2) 0.69714(10) 0.0412(4) Uani d 1
C C219 0.77018(7) 0.2456(3) 0.37928(11) 0.0519(4) Uani d 1
H H219 0.8004 0.2847 0.3632 0.062 Uiso calc 1
C C29 0.51402(6) 0.34835(18) 0.42162(9) 0.0336(3) Uani d 1
C C10 0.93414(8) 0.1965(2) 0.39073(11) 0.0473(4) Uani d 1
H H10A 0.9355 0.3153 0.3732 0.071 Uiso calc 1
H H10B 0.9005 0.1371 0.3560 0.071 Uiso calc 1
H H10C 0.9690 0.1347 0.3924 0.071 Uiso calc 1
C C20 0.73944(7) 0.5718(2) 0.62321(10) 0.0449(4) Uani d 1
H H20 0.7090 0.6523 0.6147 0.054 Uiso calc 1
C C215 0.70185(7) 0.0178(2) 0.38405(9) 0.0388(3) Uani d 1
C C220 0.74777(8) 0.0807(3) 0.36040(11) 0.0512(4) Uani d 1
H H220 0.7630 0.0077 0.3313 0.061 Uiso calc 1
C C23 0.58816(8) 0.1468(2) 0.69530(10) 0.0433(4) Uani d 1
C C213 0.63629(8) -0.2162(2) 0.39051(11) 0.0484(4) Uani d 1
H H213 0.6224 -0.3309 0.3785 0.058 Uiso calc 1
C C210 0.44988(7) 0.3386(2) 0.37528(12) 0.0503(4) Uani d 1
H H210A 0.4366 0.2190 0.3747 0.076 Uiso calc 1
H H210B 0.4436 0.3766 0.3234 0.076 Uiso calc 1
H H210C 0.4285 0.4139 0.3981 0.076 Uiso calc 1
C C218 0.74773(7) 0.3560(2) 0.42277(10) 0.0461(4) Uani d 1
H H218 0.7631 0.4689 0.4355 0.055 Uiso calc 1
C C18 0.78482(8) 0.2994(3) 0.67542(12) 0.0529(5) Uani d 1
H H18 0.7849 0.1970 0.7033 0.063 Uiso calc 1
C C19 0.73898(8) 0.4201(3) 0.66252(11) 0.0507(4) Uani d 1
H H19 0.7084 0.3969 0.6807 0.061 Uiso calc 1
C C5 1.03648(8) 0.4802(2) 0.77408(11) 0.0492(4) Uani d 1
H H5 1.0376 0.5283 0.8209 0.059 Uiso calc 1
C C28 0.54747(12) 0.2098(4) 0.73576(14) 0.0749(7) Uani d 1
H H28A 0.5624 0.1741 0.7889 0.112 Uiso calc 1
H H28B 0.5094 0.1591 0.7114 0.112 Uiso calc 1
H H28C 0.5447 0.3363 0.7328 0.112 Uiso calc 1
C C8 1.14143(8) 0.2672(3) 0.68826(14) 0.0649(6) Uani d 1
H H8A 1.1327 0.2212 0.6371 0.097 Uiso calc 1
H H8B 1.1569 0.1745 0.7251 0.097 Uiso calc 1
H H8C 1.1698 0.3602 0.6969 0.097 Uiso calc 1

loop_
_atom_site_aniso_label
_atom_site_aniso_U_11
_atom_site_aniso_U_22
_atom_site_aniso_U_33
_atom_site_aniso_U_12
_atom_site_aniso_U_13
_atom_site_aniso_U_23
O1 0.0442(6) 0.0212(4) 0.0593(7) 0.0018(4) 0.0308(5) 0.0060(4)
O21 0.0532(7) 0.0250(5) 0.0713(8) -0.0102(4) 0.0348(6) -0.0091(5)
N1 0.0364(6) 0.0199(5) 0.0361(6) -0.0002(4) 0.0131(5) 0.0017(4)
N21 0.0328(6) 0.0218(5) 0.0375(7) -0.0029(4) 0.0125(5) 0.0007(4)
C21 0.0323(7) 0.0236(6) 0.0326(7) -0.0022(5) 0.0129(6) -0.0008(5)
C216 0.0306(6) 0.0346(7) 0.0262(6) 0.0002(5) 0.0094(5) 0.0007(5)
O22 0.0550(7) 0.0217(5) 0.0844(10) -0.0031(5) 0.0137(7) 0.0039(5)
C27 0.0307(6) 0.0214(5) 0.0334(7) -0.0018(5) 0.0138(5) -0.0016(5)
C7 0.0304(6) 0.0216(6) 0.0357(7) 0.0006(5) 0.0134(6) 0.0036(5)
C217 0.0391(8) 0.0425(8) 0.0335(8) -0.0097(6) 0.0154(6) -0.0029(6)
C22 0.0365(7) 0.0356(7) 0.0364(8) 0.0049(6) 0.0160(6) 0.0011(6)
C15 0.0312(7) 0.0379(7) 0.0366(8) -0.0006(6) 0.0135(6) -0.0049(6)
C9 0.0317(7) 0.0235(6) 0.0472(9) -0.0013(5) 0.0144(6) -0.0036(6)
C2 0.0346(7) 0.0344(7) 0.0366(8) 0.0015(6) 0.0127(6) 0.0013(6)
C16 0.0301(6) 0.0311(7) 0.0337(7) -0.0021(5) 0.0117(6) 0.0014(5)
O2 0.0834(9) 0.0205(5) 0.0766(9) -0.0016(5) 0.0432(8) 0.0008(5)
C211 0.0317(7) 0.0276(6) 0.0304(7) -0.0001(5) 0.0129(5) -0.0014(5)
C12 0.0318(6) 0.0246(6) 0.0342(7) 0.0002(5) 0.0141(6) 0.0009(5)
C1 0.0345(7) 0.0213(6) 0.0361(7) 0.0011(5) 0.0121(6) 0.0036(5)
C212 0.0387(7) 0.0274(7) 0.0428(8) -0.0015(5) 0.0167(6) -0.0048(6)
C11 0.0276(6) 0.0248(6) 0.0326(7) 0.0012(5) 0.0110(5) 0.0016(5)
C17 0.0440(9) 0.0422(8) 0.0508(10) -0.0002(7) 0.0205(8) 0.0125(7)
C24 0.0557(10) 0.0484(9) 0.0350(8) -0.0033(8) 0.0128(8) 0.0063(7)
C14 0.0343(7) 0.0360(7) 0.0473(9) 0.0087(6) 0.0149(7) -0.0007(6)
C13 0.0417(8) 0.0249(6) 0.0418(8) 0.0066(5) 0.0156(7) 0.0052(6)
C214 0.0584(11) 0.0471(9) 0.0564(11) 0.0065(8) 0.0299(9) -0.0146(8)
C26 0.0376(8) 0.0408(8) 0.0440(9) 0.0069(6) 0.0162(7) 0.0040(7)
C6 0.0445(8) 0.0353(8) 0.0441(9) 0.0043(6) 0.0163(7) -0.0051(6)
C25 0.0446(9) 0.0497(9) 0.0456(10) 0.0085(7) 0.0080(8) 0.0122(8)
C4 0.0446(9) 0.0390(8) 0.0450(10) -0.0014(7) -0.0001(7) -0.0004(7)
C3 0.0360(8) 0.0383(8) 0.0456(9) 0.0024(6) 0.0092(7) 0.0052(7)
C219 0.0357(8) 0.0759(13) 0.0489(10) -0.0040(8) 0.0207(7) 0.0102(9)
C29 0.0386(7) 0.0248(6) 0.0393(8) 0.0007(5) 0.0159(6) 0.0005(5)
C10 0.0535(10) 0.0407(9) 0.0503(10) -0.0039(7) 0.0213(8) -0.0123(7)
C20 0.0373(8) 0.0522(9) 0.0504(10) -0.0037(7) 0.0218(7) -0.0109(8)
C215 0.0369(7) 0.0463(8) 0.0363(8) 0.0065(6) 0.0165(6) 0.0002(6)
C220 0.0455(9) 0.0694(12) 0.0473(10) 0.0113(8) 0.0269(8) 0.0031(9)
C23 0.0516(9) 0.0458(9) 0.0377(8) 0.0003(7) 0.0222(7) 0.0003(7)
C213 0.0562(10) 0.0323(8) 0.0625(12) -0.0017(7) 0.0275(9) -0.0151(7)
C210 0.0430(9) 0.0403(9) 0.0606(12) 0.0038(7) 0.0086(8) 0.0067(8)
C218 0.0402(8) 0.0580(10) 0.0401(9) -0.0148(7) 0.0136(7) 0.0016(8)
C18 0.0542(10) 0.0539(10) 0.0581(12) -0.0071(8) 0.0289(9) 0.0143(9)
C19 0.0468(9) 0.0613(11) 0.0540(11) -0.0136(8) 0.0303(8) -0.0072(9)
C5 0.0584(11) 0.0426(9) 0.0412(9) 0.0005(7) 0.0102(8) -0.0108(7)
C28 0.0897(16) 0.0980(17) 0.0534(13) 0.0242(13) 0.0456(12) 0.0081(12)
C8 0.0353(9) 0.0847(15) 0.0676(14) 0.0108(9) 0.0084(9) -0.0033(11)

loop_
_atom_type_symbol
_atom_type_description
_atom_type_scat_dispersion_real
_atom_type_scat_dispersion_imag
_atom_type_scat_source
C C 0.0033 0.0016 'International Tables Vol C Tables 4.2.6.8 and 6.1.1.4'
H H 0 0 'International Tables Vol C Tables 4.2.6.8 and 6.1.1.4'
N N 0.0061 0.0033 'International Tables Vol C Tables 4.2.6.8 and 6.1.1.4'
O O 0.0106 0.006 'International Tables Vol C Tables 4.2.6.8 and 6.1.1.4'

loop_
_geom_angle_atom_site_label_1
_geom_angle_atom_site_label_2
_geom_angle_atom_site_label_3
_geom_angle
C12 O1 H1 109.5
C212 O21 H21 109.5
C9 N1 C7 122.58(12)
C9 N1 H1A 118.7
C7 N1 H1A 118.7
C29 N21 C27 123.69(11)
C29 N21 H21A 118.2
C27 N21 H21A 118.2
C26 C21 C22 118.21(14)
C26 C21 C27 121.07(13)
C22 C21 C27 120.50(12)
C217 C216 C215 117.21(13)
C217 C216 C211 123.30(13)
C215 C216 C211 119.48(13)
N21 C27 C211 110.32(11)
N21 C27 C21 111.90(11)
C211 C27 C21 114.93(11)
N21 C27 H27 106.4
C211 C27 H27 106.4
C21 C27 H27 106.4
N1 C7 C11 110.84(11)
N1 C7 C1 113.06(11)
C11 C7 C1 114.91(11)
N1 C7 H7 105.7
C11 C7 H7 105.7
C1 C7 H7 105.7
C218 C217 C216 121.25(15)
C218 C217 H217 119.4
C216 C217 H217 119.4
C21 C22 C23 121.86(14)
C21 C22 H22 119.1
C23 C22 H22 119.1
C14 C15 C20 121.51(14)
C14 C15 C16 118.93(13)
C20 C15 C16 119.55(14)
O2 C9 N1 120.47(15)
O2 C9 C10 121.82(14)
N1 C9 C10 117.71(13)
C1 C2 C3 121.46(15)
C1 C2 H2 119.3
C3 C2 H2 119.3
C17 C16 C15 117.26(14)
C17 C16 C11 122.87(13)
C15 C16 C11 119.85(13)
C212 C211 C216 118.84(13)
C212 C211 C27 118.84(12)
C216 C211 C27 122.30(12)
O1 C12 C11 118.06(12)
O1 C12 C13 120.29(12)
C11 C12 C13 121.63(13)
C6 C1 C2 118.62(14)
C6 C1 C7 120.59(13)
C2 C1 C7 120.53(13)
O21 C212 C211 117.73(13)
O21 C212 C213 120.96(13)
C211 C212 C213 121.31(14)
C12 C11 C16 118.12(12)
C12 C11 C7 120.58(12)
C16 C11 C7 121.29(11)
C18 C17 C16 121.15(16)
C18 C17 H17 119.4
C16 C17 H17 119.4
C25 C24 C23 120.58(16)
C25 C24 H24 119.7
C23 C24 H24 119.7
C13 C14 C15 120.97(13)
C13 C14 H14 119.5
C15 C14 H14 119.5
C14 C13 C12 120.22(13)
C14 C13 H13 119.9
C12 C13 H13 119.9
C213 C214 C215 121.49(15)
C213 C214 H214 119.3
C215 C214 H214 119.3
C21 C26 C25 120.53(15)
C21 C26 H26 119.7
C25 C26 H26 119.7
C1 C6 C5 120.36(15)
C1 C6 H6 119.8
C5 C6 H6 119.8
C24 C25 C26 120.51(15)
C24 C25 H25 119.7
C26 C25 H25 119.7
C3 C4 C5 120.53(16)
C3 C4 H4 119.7
C5 C4 H4 119.7
C4 C3 C2 118.70(15)
C4 C3 C8 120.54(16)
C2 C3 C8 120.76(17)
C220 C219 C218 119.79(16)
C220 C219 H219 120.1
C218 C219 H219 120.1
O22 C29 N21 121.52(14)
O22 C29 C210 122.30(13)
N21 C29 C210 116.19(12)
C9 C10 H10A 109.5
C9 C10 H10B 109.5
H10A C10 H10B 109.5
C9 C10 H10C 109.5
H10A C10 H10C 109.5
H10B C10 H10C 109.5
C19 C20 C15 121.13(16)
C19 C20 H20 119.4
C15 C20 H20 119.4
C220 C215 C214 121.67(15)
C220 C215 C216 119.56(15)
C214 C215 C216 118.76(15)
C219 C220 C215 121.34(17)
C219 C220 H220 119.3
C215 C220 H220 119.3
C24 C23 C22 118.29(15)
C24 C23 C28 120.65(17)
C22 C23 C28 121.06(16)
C214 C213 C212 120.09(15)
C214 C213 H213 120.0
C212 C213 H213 120.0
C29 C210 H210A 109.5
C29 C210 H210B 109.5
H210A C210 H210B 109.5
C29 C210 H210C 109.5
H210A C210 H210C 109.5
H210B C210 H210C 109.5
C217 C218 C219 120.84(16)
C217 C218 H218 119.6
C219 C218 H218 119.6
C17 C18 C19 121.43(17)
C17 C18 H18 119.3
C19 C18 H18 119.3
C20 C19 C18 119.41(16)
C20 C19 H19 120.3
C18 C19 H19 120.3
C4 C5 C6 120.32(16)
C4 C5 H5 119.8
C6 C5 H5 119.8
C23 C28 H28A 109.5
C23 C28 H28B 109.5
H28A C28 H28B 109.5
C23 C28 H28C 109.5
H28A C28 H28C 109.5
H28B C28 H28C 109.5
C3 C8 H8A 109.5
C3 C8 H8B 109.5
H8A C8 H8B 109.5
C3 C8 H8C 109.5
H8A C8 H8C 109.5
H8B C8 H8C 109.5

loop_
_geom_bond_atom_site_label_1
_geom_bond_atom_site_label_2
_geom_bond_distance
O1 C12 1.3651(17)
O1 H1 0.8200
O21 C212 1.3605(19)
O21 H21 0.8200
N1 C9 1.3384(17)
N1 C7 1.4683(19)
N1 H1A 0.8600
N21 C29 1.3329(18)
N21 C27 1.4685(18)
N21 H21A 0.8600
C21 C26 1.388(2)
C21 C22 1.389(2)
C21 C27 1.525(2)
C216 C217 1.422(2)
C216 C215 1.424(2)
C216 C211 1.4281(19)
O22 C29 1.2324(17)
C27 C211 1.5149(19)
C27 H27 0.9800
C7 C11 1.5224(18)
C7 C1 1.528(2)
C7 H7 0.9800
C217 C218 1.371(2)
C217 H217 0.9300
C22 C23 1.398(2)
C22 H22 0.9300
C15 C14 1.410(2)
C15 C20 1.421(2)
C15 C16 1.424(2)
C9 O2 1.2341(18)
C9 C10 1.491(2)
C2 C1 1.395(2)
C2 C3 1.399(2)
C2 H2 0.9300
C16 C17 1.420(2)
C16 C11 1.4323(19)
C211 C212 1.3838(19)
C12 C11 1.3803(18)
C12 C13 1.4120(19)
C1 C6 1.387(2)
C212 C213 1.410(2)
C17 C18 1.365(2)
C17 H17 0.9300
C24 C25 1.371(3)
C24 C23 1.390(2)
C24 H24 0.9300
C14 C13 1.357(2)
C14 H14 0.9300
C13 H13 0.9300
C214 C213 1.351(3)
C214 C215 1.413(2)
C214 H214 0.9300
C26 C25 1.389(2)
C26 H26 0.9300
C6 C5 1.389(2)
C6 H6 0.9300
C25 H25 0.9300
C4 C3 1.382(3)
C4 C5 1.386(3)
C4 H4 0.9300
C3 C8 1.513(2)
C219 C220 1.359(3)
C219 C218 1.393(3)
C219 H219 0.9300
C29 C210 1.502(2)
C10 H10A 0.9600
C10 H10B 0.9600
C10 H10C 0.9600
C20 C19 1.360(3)
C20 H20 0.9300
C215 C220 1.413(2)
C220 H220 0.9300
C23 C28 1.506(3)
C213 H213 0.9300
C210 H210A 0.9600
C210 H210B 0.9600
C210 H210C 0.9600
C218 H218 0.9300
C18 C19 1.397(3)
C18 H18 0.9300
C19 H19 0.9300
C5 H5 0.9300
C28 H28A 0.9600
C28 H28B 0.9600
C28 H28C 0.9600
C8 H8A 0.9600
C8 H8B 0.9600
C8 H8C 0.9600

loop_
_geom_hbond_atom_site_label_D
_geom_hbond_atom_site_label_H
_geom_hbond_atom_site_label_A
_geom_hbond_site_symmetry_A
_geom_hbond_distance_DH
_geom_hbond_distance_HA
_geom_hbond_distance_DA
_geom_hbond_angle_DHA
_geom_hbond_publ_flag
N1 H1A O1 . 0.86 2.18 2.7424(14) 123 yes
N21 H21A O21 . 0.86 2.35 2.8254(15) 115 yes
O1 H1 O2 1_565 0.82 1.87 2.6298(14) 153 yes
O21 H21 O22 1_545 0.82 1.90 2.7111(15) 169 yes
C2 H2 O1 3_766 0.93 2.56 3.358(2) 145 yes
C13 H13 O2 1_565 0.93 2.57 3.191(2) 124 yes

loop_
_geom_torsion_atom_site_label_1
_geom_torsion_atom_site_label_2
_geom_torsion_atom_site_label_3
_geom_torsion_atom_site_label_4
_geom_torsion
C29 N21 C27 C211 -114.66(14)
C29 N21 C27 C21 116.05(14)
C26 C21 C27 N21 151.70(13)
C22 C21 C27 N21 -33.75(17)
C26 C21 C27 C211 24.87(18)
C22 C21 C27 C211 -160.59(12)
C9 N1 C7 C11 -133.02(13)
C9 N1 C7 C1 96.29(15)
C215 C216 C217 C218 0.8(2)
C211 C216 C217 C218 179.63(15)
C26 C21 C22 C23 0.6(2)
C27 C21 C22 C23 -174.10(14)
C7 N1 C9 O2 -2.4(2)
C7 N1 C9 C10 177.78(13)
C14 C15 C16 C17 177.55(15)
C20 C15 C16 C17 -3.2(2)
C14 C15 C16 C11 -1.1(2)
C20 C15 C16 C11 178.11(14)
C217 C216 C211 C212 -177.01(14)
C215 C216 C211 C212 1.8(2)
C217 C216 C211 C27 4.8(2)
C215 C216 C211 C27 -176.35(13)
N21 C27 C211 C212 -58.80(17)
C21 C27 C211 C212 68.83(17)
N21 C27 C211 C216 119.38(14)
C21 C27 C211 C216 -112.99(14)
C3 C2 C1 C6 -0.8(2)
C3 C2 C1 C7 -174.92(13)
N1 C7 C1 C6 159.58(13)
C11 C7 C1 C6 30.96(18)
N1 C7 C1 C2 -26.40(17)
C11 C7 C1 C2 -155.01(13)
C216 C211 C212 O21 178.84(13)
C27 C211 C212 O21 -2.9(2)
C216 C211 C212 C213 -1.8(2)
C27 C211 C212 C213 176.44(15)
O1 C12 C11 C16 175.87(12)
C13 C12 C11 C16 -5.8(2)
O1 C12 C11 C7 -5.6(2)
C13 C12 C11 C7 172.67(13)
C17 C16 C11 C12 -173.44(15)
C15 C16 C11 C12 5.1(2)
C17 C16 C11 C7 8.1(2)
C15 C16 C11 C7 -173.32(13)
N1 C7 C11 C12 -48.06(17)
C1 C7 C11 C12 81.66(17)
N1 C7 C11 C16 130.38(13)
C1 C7 C11 C16 -99.91(15)
C15 C16 C17 C18 2.0(3)
C11 C16 C17 C18 -179.34(16)
C20 C15 C14 C13 178.32(15)
C16 C15 C14 C13 -2.5(2)
C15 C14 C13 C12 1.9(2)
O1 C12 C13 C14 -179.37(14)
C11 C12 C13 C14 2.4(2)
C22 C21 C26 C25 -0.6(2)
C27 C21 C26 C25 174.04(14)
C2 C1 C6 C5 -0.7(2)
C7 C1 C6 C5 173.47(14)
C23 C24 C25 C26 0.9(3)
C21 C26 C25 C24 -0.1(3)
C5 C4 C3 C2 -0.8(2)
C5 C4 C3 C8 179.53(18)
C1 C2 C3 C4 1.5(2)
C1 C2 C3 C8 -178.80(16)
C27 N21 C29 O22 -1.9(2)
C27 N21 C29 C210 177.50(14)
C14 C15 C20 C19 -178.58(17)
C16 C15 C20 C19 2.2(2)
C213 C214 C215 C220 178.20(18)
C213 C214 C215 C216 -0.8(3)
C217 C216 C215 C220 -0.7(2)
C211 C216 C215 C220 -179.58(14)
C217 C216 C215 C214 178.34(15)
C211 C216 C215 C214 -0.6(2)
C218 C219 C220 C215 0.0(3)
C214 C215 C220 C219 -178.66(18)
C216 C215 C220 C219 0.3(3)
C25 C24 C23 C22 -0.9(3)
C25 C24 C23 C28 179.38(19)
C21 C22 C23 C24 0.1(2)
C21 C22 C23 C28 179.89(18)
C215 C214 C213 C212 0.9(3)
O21 C212 C213 C214 179.81(17)
C211 C212 C213 C214 0.5(3)
C216 C217 C218 C219 -0.5(3)
C220 C219 C218 C217 0.1(3)
C16 C17 C18 C19 0.3(3)
C15 C20 C19 C18 0.2(3)
C17 C18 C19 C20 -1.4(3)
C3 C4 C5 C6 -0.7(3)
C1 C6 C5 C4 1.4(3)

_cod_database_fobs_code 2242541
